data_2105339
loop_
_publ_author_name
'Roult, G.'
'Riou, A.'

_publ_section_title
;
 Etude par Diffraction X et par Diffraction Neutronique en Temps de Vol de
 la Structure de Ag Bi (Cr2 O7)2
;
_journal_name_full 'Acta Crystallographica B (24,1968-38,1982)'
_journal_page_first 1327
_journal_page_last 1331
_journal_paper_doi 10.1107/S0567740880006024
_journal_volume 36
_journal_year 1980
_chemical_formula_sum 'Ag Bi Cr4 O14'
_chemical_name_systematic 'Ag Bi (Cr2 O7)2'
_space_group_IT_number 79
_symmetry_space_group_name_Hall 'I 4'
_symmetry_space_group_name_H-M 'I 4'
_cell_angle_alpha 90
_cell_angle_beta 90
_cell_angle_gamma 90
_cell_formula_units_Z 2
_cell_length_a 8.4944
_cell_length_b 8.4944
_cell_length_c 8.1313
_cell_volume 586.713
_citation_journal_id_ASTM ACBCAR
_cod_data_source_file silver1-2_83.cif
_cod_data_source_block Ag1Bi1Cr4O14
_cod_original_cell_volume 586.7126
_cod_original_formula_sum 'Ag1 Bi1 Cr4 O14'
_cod_database_code 2105339

loop_
_symmetry_equiv_pos_as_xyz
x,y,z
-y,x,z
-x,-y,z
y,-x,z
x+1/2,y+1/2,z+1/2
-y+1/2,x+1/2,z+1/2
-x+1/2,-y+1/2,z+1/2
y+1/2,-x+1/2,z+1/2

loop_
_atom_site_label
_atom_site_type_symbol
_atom_site_fract_x
_atom_site_fract_y
_atom_site_fract_z
_atom_site_occupancy
_atom_site_U_iso_or_equiv
Ag1 Ag+1 0 0 0.4203 1 0.0
Bi1 Bi+3 0 0 0 1 0.0
O2 O-2 0.099 0.203 0.199 1 0.0
O4 O-2 0 0.5 0.241 1 0.0
O1 O-2 0.243 0.429 0.046 1 0.0
O3 O-2 0.279 0.402 0.362 1 0.0
Cr1 Cr+6 0.1608 0.3814 0.2081 1 0.0
